data_7213347
loop_
_publ_author_name
'Idris, M. Sum'
'Larsen, David S.'
'Pritchard, Robin G.'
'Schofield, Anthony'
'Stoodley, Richard J.'
'Tiffin, Peter D.'

_publ_section_title
;
 Regio- and stereo-selective bromo(alkoxylation)s of
 (E&#x200A;)-\a-(2,3,4,6-tetra-O-acetyl-\b-D-glucopyranosyloxymethylene)
 carbonyl compounds. A route to near-stereopure \a-bromo \a-dioxymethyl
 carbonyl compounds&#x200A;&#x2020;
;
_journal_issue 14
_journal_name_full 'Journal of the Chemical Society, Perkin Transactions 1'
_journal_page_first 2195
_journal_paper_doi 10.1039/b002749i
_journal_year 2000
_chemical_formula_sum 'C22 H33 Br O12'
_chemical_formula_weight 569.39
_chemical_name_systematic
; 
 ? 
;
_space_group_IT_number 19
_symmetry_cell_setting orthorhombic
_symmetry_space_group_name_Hall 'P 2ac 2ab'
_symmetry_space_group_name_H-M 'P 21 21 21'
_atom_sites_solution_hydrogens geom
_atom_sites_solution_primary direct
_atom_sites_solution_secondary difmap
_audit_creation_method SHELXL-97
_cell_angle_alpha 90.00
_cell_angle_beta 90.00
_cell_angle_gamma 90.00
_cell_formula_units_Z 4
_cell_length_a 11.952(2)
_cell_length_b 13.551(2)
_cell_length_c 17.076(3)
_cell_measurement_temperature 293(2)
_cell_volume 2765.7(8)
_computing_structure_refinement 'SHELXL-97 (Sheldrick, 1997)'
_computing_structure_solution 'SHELXS-97 (Sheldrick, 1990)'
_diffrn_ambient_temperature 293(2)
_diffrn_measured_fraction_theta_full 0.664
_diffrn_measured_fraction_theta_max 0.664
_diffrn_radiation_monochromator graphite
_diffrn_radiation_source 'fine-focus sealed tube'
_diffrn_radiation_type MoK\a
_diffrn_radiation_wavelength 0.71069
_diffrn_reflns_av_R_equivalents 0.0429
_diffrn_reflns_av_sigmaI/netI 0.0687
_diffrn_reflns_limit_h_max 14
_diffrn_reflns_limit_h_min -2
_diffrn_reflns_limit_k_max 15
_diffrn_reflns_limit_k_min 0
_diffrn_reflns_limit_l_max 20
_diffrn_reflns_limit_l_min -6
_diffrn_reflns_number 1879
_diffrn_reflns_theta_full 24.96
_diffrn_reflns_theta_max 24.96
_diffrn_reflns_theta_min 1.92
_exptl_absorpt_coefficient_mu 1.542
_exptl_absorpt_correction_T_max 0.6991
_exptl_absorpt_correction_T_min 0.6548
_exptl_crystal_colour colourless
_exptl_crystal_density_diffrn 1.367
_exptl_crystal_density_method 'not measured'
_exptl_crystal_description needle
_exptl_crystal_F_000 1184
_exptl_crystal_size_max 0.30
_exptl_crystal_size_mid 0.25
_exptl_crystal_size_min 0.25
_refine_diff_density_max 0.291
_refine_diff_density_min -0.287
_refine_diff_density_rms 0.058
_refine_ls_abs_structure_details 'Flack H D (1983), Acta Cryst. A39, 876-881'
_refine_ls_abs_structure_Flack 0.03(3)
_refine_ls_extinction_coef 0.0015(6)
_refine_ls_extinction_expression Fc^*^=kFc[1+0.001xFc^2^\l^3^/sin(2\q)]^-1/4^
_refine_ls_extinction_method SHELXL
_refine_ls_goodness_of_fit_ref 1.346
_refine_ls_hydrogen_treatment mixed
_refine_ls_matrix_type full
_refine_ls_number_parameters 317
_refine_ls_number_reflns 1824
_refine_ls_number_restraints 0
_refine_ls_restrained_S_all 1.346
_refine_ls_R_factor_all 0.1175
_refine_ls_R_factor_gt 0.0731
_refine_ls_shift/su_max 0.012
_refine_ls_shift/su_mean 0.001
_refine_ls_structure_factor_coef Fsqd
_refine_ls_weighting_details 'w=1/[\s^2^(Fo^2^)+(0.0363P)^2^+3.3023P] where P=(Fo^2^+2Fc^2^)/3'
_refine_ls_weighting_scheme calc
_refine_ls_wR_factor_gt 0.1346
_refine_ls_wR_factor_ref 0.1438
_reflns_number_gt 1189
_reflns_number_total 1824
_reflns_threshold_expression >2sigma(I)
_cod_data_source_file b002749isup1.cif
_cod_data_source_block u3
_cod_depositor_comments
;
The following automatic conversions were performed:

'_refine_ls_weighting_scheme' value 'calc
w=1/[\s^2^(Fo^2^)+(0.0363P)^2^+3.3023P] where P=(Fo^2^+2Fc^2^)/3' was
changed to 'calc'. New tag '_refine_ls_weighting_details' was
created. The value of the new tag was set to
'w=1/[\s^2^(Fo^2^)+(0.0363P)^2^+3.3023P] where P=(Fo^2^+2Fc^2^)/3'.

Automatic conversion script
Id: cif_fix_values 3143 2015-03-26 13:38:13Z robertas 
;
_cod_original_cell_volume 2765.8(8)
_cod_original_sg_symbol_H-M ' P 2(1) 2(1) 2(1) '
_cod_database_code 7213347

loop_
_symmetry_equiv_pos_as_xyz
'x, y, z'
'-x+1/2, -y, z+1/2'
'x+1/2, -y+1/2, -z'
'-x, y+1/2, -z+1/2'

loop_
_atom_site_label
_atom_site_type_symbol
_atom_site_fract_x
_atom_site_fract_y
_atom_site_fract_z
_atom_site_U_iso_or_equiv
_atom_site_adp_type
_atom_site_occupancy
_atom_site_calc_flag
_atom_site_refinement_flags
Br1 Br 0.06688(18) 0.45159(14) 0.40570(12) 0.1379(9) Uani 1 d .
C1 C 0.3099(19) 0.3643(13) 0.3581(11) 0.177(10) Uani 1 d .
H1A H 0.3009 0.4346 0.3605 0.212 Uiso 1 calc R
H1B H 0.2831 0.3406 0.3086 0.212 Uiso 1 calc R
H1C H 0.3876 0.3479 0.3637 0.212 Uiso 1 calc R
C2 C 0.2457(16) 0.3181(12) 0.4217(11) 0.115(6) Uani 1 d .
O2 O 0.2421(13) 0.2312(9) 0.4322(9) 0.181(6) Uani 1 d .
C3 C 0.1738(16) 0.3850(11) 0.4762(8) 0.099(5) Uani 1 d .
C4 C 0.2430(15) 0.4628(12) 0.5110(8) 0.100(5) Uani 1 d .
H4 H 0.2680 0.5082 0.4699 0.120 Uiso 1 calc R
O1' O 0.1856(8) 0.5166(6) 0.5698(4) 0.077(3) Uani 1 d .
O4 O 0.3391(12) 0.4150(8) 0.5457(7) 0.136(5) Uani 1 d .
C5 C 0.1061(15) 0.3292(11) 0.5362(10) 0.137(7) Uani 1 d .
H5A H 0.0626 0.2792 0.5105 0.164 Uiso 1 calc R
H5B H 0.0571 0.3740 0.5630 0.164 Uiso 1 calc R
H5C H 0.1556 0.2988 0.5733 0.164 Uiso 1 calc R
C6 C 0.449(2) 0.4678(17) 0.5563(13) 0.177(10) Uani 1 d .
H6A H 0.4357 0.5345 0.5746 0.213 Uiso 1 calc R
H6B H 0.4880 0.4714 0.5066 0.213 Uiso 1 calc R
C7 C 0.527(3) 0.407(4) 0.621(3) 0.36(3) Uani 1 d .
H7A H 0.5203 0.3352 0.6190 0.430 Uiso 1 calc R
H7B H 0.6041 0.4278 0.6247 0.430 Uiso 1 calc R
C8 C 0.458(3) 0.450(3) 0.671(2) 0.32(3) Uani 1 d .
H8A H 0.4771 0.4318 0.7238 0.383 Uiso 1 calc R
H8B H 0.3822 0.4300 0.6605 0.383 Uiso 1 calc R
H8C H 0.4636 0.5206 0.6657 0.383 Uiso 1 calc R
C1' C 0.1737(12) 0.6181(9) 0.5589(8) 0.064(4) Uani 1 d .
H1' H 0.1502 0.6349 0.5056 0.077 Uiso 1 calc R
C2' C 0.0935(11) 0.6540(9) 0.6196(7) 0.068(4) Uani 1 d .
H2' H 0.1159 0.6314 0.6718 0.081 Uiso 1 calc R
O2' O -0.0167(7) 0.6166(6) 0.5996(5) 0.074(2) Uani 1 d .
C3' C 0.0863(10) 0.7663(9) 0.6169(6) 0.057(3) Uani 1 d .
H3' H 0.0504 0.7875 0.5681 0.069 Uiso 1 calc R
O3' O 0.0211(7) 0.7977(6) 0.6828(5) 0.067(2) Uani 1 d .
C4' C 0.2005(10) 0.8127(8) 0.6239(7) 0.056(3) Uani 1 d .
H4' H 0.2293 0.8057 0.6774 0.067 Uiso 1 calc R
O4' O 0.1888(7) 0.9134(6) 0.6042(5) 0.069(2) Uani 1 d .
C5' C 0.2788(9) 0.7653(8) 0.5660(7) 0.053(3) Uani 1 d .
H5' H 0.2523 0.7789 0.5128 0.064 Uiso 1 calc R
O5' O 0.2782(7) 0.6608(6) 0.5792(5) 0.069(2) Uani 1 d .
C6' C 0.4028(10) 0.7960(10) 0.5727(7) 0.084(4) Uani 1 d .
H6A' H 0.4466 0.7637 0.5323 0.101 Uiso 1 calc R
H6B' H 0.4102 0.8668 0.5663 0.101 Uiso 1 calc R
O6' O 0.4417(8) 0.7669(7) 0.6486(5) 0.080(3) Uani 1 d .
C7' C -0.0650(14) 0.5623(11) 0.6523(10) 0.093(5) Uani 1 d .
C8' C -0.1769(12) 0.5235(12) 0.6196(9) 0.115(6) Uani 1 d .
H8A' H -0.2143 0.4852 0.6591 0.138 Uiso 1 calc R
H8B' H -0.1629 0.4828 0.5747 0.138 Uiso 1 calc R
H8C' H -0.2233 0.5782 0.6048 0.138 Uiso 1 calc R
O7' O -0.0403(8) 0.5532(9) 0.7181(6) 0.118(4) Uani 1 d .
C9' C -0.0781(15) 0.8401(11) 0.6670(10) 0.094(5) Uani 1 d .
C10' C -0.1402(12) 0.8642(11) 0.7395(9) 0.121(6) Uani 1 d .
H10A H -0.2096 0.8955 0.7262 0.145 Uiso 1 calc R
H10B H -0.0962 0.9080 0.7712 0.145 Uiso 1 calc R
H10C H -0.1550 0.8046 0.7681 0.145 Uiso 1 calc R
O9' O -0.1100(8) 0.8581(10) 0.6024(8) 0.138(5) Uani 1 d .
C11' C 0.2397(15) 0.9815(9) 0.6488(10) 0.078(4) Uani 1 d .
C12' C 0.2125(12) 1.0813(10) 0.6198(9) 0.108(6) Uani 1 d .
H12A H 0.2507 1.1296 0.6511 0.129 Uiso 1 calc R
H12B H 0.1332 1.0918 0.6233 0.129 Uiso 1 calc R
H12C H 0.2358 1.0873 0.5662 0.129 Uiso 1 calc R
O11' O 0.3008(9) 0.9640(8) 0.7023(6) 0.107(4) Uani 1 d .
C13' C 0.5438(16) 0.7305(11) 0.6501(10) 0.093(5) Uani 1 d .
C14' C 0.5748(12) 0.6980(11) 0.7299(9) 0.122(6) Uani 1 d .
H14A H 0.6486 0.6700 0.7290 0.147 Uiso 1 calc R
H14B H 0.5223 0.6493 0.7478 0.147 Uiso 1 calc R
H14C H 0.5737 0.7536 0.7648 0.147 Uiso 1 calc R
O13' O 0.5974(9) 0.7194(11) 0.5939(9) 0.154(6) Uani 1 d .

loop_
_atom_site_aniso_label
_atom_site_aniso_U_11
_atom_site_aniso_U_22
_atom_site_aniso_U_33
_atom_site_aniso_U_23
_atom_site_aniso_U_13
_atom_site_aniso_U_12
Br1 0.1532(17) 0.1296(15) 0.1311(15) -0.0424(13) -0.0397(14) 0.0112(15)
C1 0.23(2) 0.151(18) 0.155(17) -0.047(14) 0.119(18) -0.029(18)
C2 0.147(16) 0.066(11) 0.133(16) -0.020(12) 0.008(13) 0.007(12)
O2 0.244(16) 0.077(8) 0.221(15) -0.045(10) 0.033(13) 0.020(10)
C3 0.137(14) 0.085(10) 0.076(10) -0.032(10) -0.007(11) 0.022(12)
C4 0.135(14) 0.103(12) 0.063(9) -0.028(10) 0.008(10) -0.003(13)
O1' 0.106(7) 0.067(6) 0.059(6) -0.003(4) 0.003(5) -0.003(5)
O4 0.123(10) 0.104(9) 0.181(12) -0.003(8) -0.013(10) 0.046(9)
C5 0.18(2) 0.074(11) 0.159(15) 0.002(11) 0.060(15) -0.013(12)
C6 0.14(2) 0.19(2) 0.20(2) -0.044(18) 0.062(17) -0.08(2)
C7 0.11(2) 0.46(8) 0.50(7) -0.09(6) -0.05(3) 0.09(3)
C8 0.26(4) 0.25(4) 0.46(7) 0.08(4) -0.24(5) -0.05(4)
C1' 0.071(10) 0.041(8) 0.080(9) 0.016(7) -0.016(9) -0.012(8)
C2' 0.075(11) 0.061(9) 0.068(9) 0.008(7) -0.006(8) -0.011(8)
O2' 0.079(6) 0.073(5) 0.069(5) 0.015(6) -0.004(5) -0.015(5)
C3' 0.048(8) 0.084(10) 0.040(7) 0.002(6) 0.001(7) -0.003(8)
O3' 0.061(6) 0.073(6) 0.068(6) -0.003(5) -0.009(5) 0.008(5)
C4' 0.060(9) 0.062(9) 0.045(7) 0.000(6) -0.009(7) 0.004(7)
O4' 0.085(6) 0.044(5) 0.077(6) -0.002(5) 0.004(5) -0.012(5)
C5' 0.053(8) 0.056(8) 0.051(7) -0.004(6) -0.008(6) -0.006(7)
O5' 0.061(6) 0.060(5) 0.087(6) -0.007(5) -0.007(5) 0.005(5)
C6' 0.057(9) 0.115(11) 0.079(10) 0.020(9) 0.010(8) 0.006(9)
O6' 0.044(5) 0.124(8) 0.072(6) -0.002(5) -0.002(5) 0.008(6)
C7' 0.090(12) 0.092(11) 0.096(11) 0.037(10) 0.001(12) -0.016(11)
C8' 0.074(10) 0.142(14) 0.130(13) 0.041(11) 0.006(10) -0.017(11)
O7' 0.094(8) 0.169(10) 0.092(7) 0.055(8) -0.004(6) -0.010(8)
C9' 0.089(13) 0.099(12) 0.093(13) -0.007(10) -0.008(12) 0.013(11)
C10' 0.104(12) 0.127(14) 0.131(14) -0.040(12) 0.053(12) -0.038(12)
O9' 0.070(7) 0.211(13) 0.133(10) -0.002(11) -0.014(8) 0.057(8)
C11' 0.107(13) 0.032(9) 0.095(11) -0.007(9) 0.023(10) 0.005(9)
C12' 0.079(11) 0.098(13) 0.146(15) -0.009(11) -0.011(11) -0.012(9)
O11' 0.114(8) 0.105(8) 0.102(7) -0.009(7) -0.046(7) 0.005(8)
C13' 0.082(14) 0.087(11) 0.110(15) 0.022(11) 0.022(11) 0.008(11)
C14' 0.075(10) 0.155(15) 0.137(14) 0.047(12) -0.029(12) 0.003(12)
O13' 0.072(8) 0.210(13) 0.181(13) 0.094(13) 0.040(9) 0.057(8)

loop_
_atom_type_symbol
_atom_type_description
_atom_type_scat_dispersion_real
_atom_type_scat_dispersion_imag
_atom_type_scat_source
C C 0.0033 0.0016 'International Tables Vol C Tables 4.2.6.8 and 6.1.1.4'
H H 0.0000 0.0000 'International Tables Vol C Tables 4.2.6.8 and 6.1.1.4'
O O 0.0106 0.0060 'International Tables Vol C Tables 4.2.6.8 and 6.1.1.4'
Br Br -0.2901 2.4595 'International Tables Vol C Tables 4.2.6.8 and 6.1.1.4'

loop_
_geom_angle_atom_site_label_1
_geom_angle_atom_site_label_2
_geom_angle_atom_site_label_3
_geom_angle
O2 C2 C1 123.5(18)
O2 C2 C3 117.7(18)
C1 C2 C3 118.8(14)
C4 C3 C5 112.8(12)
C4 C3 C2 110.5(15)
C5 C3 C2 114.2(13)
C4 C3 Br1 106.5(11)
C5 C3 Br1 107.2(13)
C2 C3 Br1 105.0(10)
O1' C4 O4 109.0(11)
O1' C4 C3 112.6(13)
O4 C4 C3 107.0(14)
C1' O1' C4 117.4(11)
C4 O4 C6 121.9(15)
O4 C6 C7 109(2)
O4 C6 C8 96.2(15)
C7 C6 C8 41.5(16)
C8 C7 C6 82(3)
C7 C8 C6 57(3)
O1' C1' O5' 106.3(10)
O1' C1' C2' 107.1(11)
O5' C1' C2' 105.2(10)
O2' C2' C1' 107.8(10)
O2' C2' C3' 106.9(11)
C1' C2' C3' 109.9(10)
C7' O2' C2' 116.0(11)
O3' C3' C4' 107.9(9)
O3' C3' C2' 107.6(10)
C4' C3' C2' 111.3(11)
C9' O3' C3' 116.7(10)
O4' C4' C5' 108.5(9)
O4' C4' C3' 107.1(10)
C5' C4' C3' 109.4(9)
C11' O4' C4' 119.0(10)
O5' C5' C4' 108.4(9)
O5' C5' C6' 105.0(10)
C4' C5' C6' 115.7(10)
C1' O5' C5' 111.7(9)
O6' C6' C5' 107.7(10)
C13' O6' C6' 114.9(11)
O7' C7' O2' 127.9(16)
O7' C7' C8' 122.1(15)
O2' C7' C8' 109.2(14)
O9' C9' O3' 123.7(16)
O9' C9' C10' 124.6(17)
O3' C9' C10' 111.6(15)
O11' C11' O4' 125.1(13)
O11' C11' C12' 125.0(15)
O4' C11' C12' 109.9(14)
O13' C13' O6' 122.9(16)
O13' C13' C14' 125.7(18)
O6' C13' C14' 111.2(15)

loop_
_geom_bond_atom_site_label_1
_geom_bond_atom_site_label_2
_geom_bond_distance
Br1 C3 1.974(15)
C1 C2 1.47(2)
C2 O2 1.193(16)
C2 C3 1.56(2)
C3 C4 1.466(18)
C3 C5 1.509(19)
C4 O1' 1.419(14)
C4 O4 1.445(16)
O1' C1' 1.395(13)
O4 C6 1.51(2)
C6 C7 1.67(5)
C6 C8 1.98(4)
C7 C8 1.33(5)
C1' O5' 1.419(13)
C1' C2' 1.494(15)
C2' O2' 1.452(13)
C2' C3' 1.526(15)
O2' C7' 1.298(15)
C3' O3' 1.433(12)
C3' C4' 1.507(15)
O3' C9' 1.344(17)
C4' O4' 1.412(12)
C4' C5' 1.505(14)
O4' C11' 1.342(15)
C5' O5' 1.434(12)
C5' C6' 1.544(15)
C6' O6' 1.432(13)
O6' C13' 1.317(18)
C7' O7' 1.167(15)
C7' C8' 1.54(2)
C9' O9' 1.192(16)
C9' C10' 1.480(18)
C11' O11' 1.192(16)
C11' C12' 1.476(17)
C13' O13' 1.164(17)
C13' C14' 1.480(18)
